data_1505881
loop_
_publ_author_name
'Kise, Naoki'
'Hirano, Yuuki'
'Tanaka, Yoshi'

_publ_section_title
;
 Electroreductive intramolecular coupling of aromatic imino esters: is
 four-membered cyclization much more favorable than six-membered
 cyclization?
;
_journal_issue 7
_journal_name_full 'Organic letters'
_journal_page_first 1323
_journal_page_last 1325
_journal_paper_doi 10.1021/ol053144x
_journal_volume 8
_journal_year 2006
_chemical_formula_moiety 'C19 H17 N O4 '
_chemical_formula_sum 'C19 H17 N O4'
_chemical_formula_weight 323.35
_space_group_IT_number 14
_symmetry_cell_setting monoclinic
_symmetry_Int_Tables_number 14
_symmetry_space_group_name_Hall '-P 2yn'
_symmetry_space_group_name_H-M 'P 1 21/n 1'
_cell_angle_alpha 90
_cell_angle_beta 35.698(6)
_cell_angle_gamma 90
_cell_formula_units_Z 4
_cell_length_a 12.051(2)
_cell_length_b 20.060(4)
_cell_length_c 11.469(2)
_cell_measurement_reflns_used 8023
_cell_measurement_temperature 223.1
_cell_measurement_theta_max 27.4
_cell_measurement_theta_min 3.0
_cell_volume 1617.8(6)
_computing_cell_refinement PROCESS-AUTO
_computing_data_collection PROCESS-AUTO
_computing_data_reduction CrystalStructure
_computing_publication_material 'CrystalStructure Ver. 3.00'
_computing_structure_refinement CRYSTALS
_computing_structure_solution SIR92
_diffrn_detector_area_resol_mean 10.00
_diffrn_measured_fraction_theta_full 0.9925
_diffrn_measured_fraction_theta_max 0.9943
_diffrn_measurement_device_type 'Rigaku RAXIS-RAPID'
_diffrn_measurement_method \w
_diffrn_radiation_type 'Mo K\a'
_diffrn_radiation_wavelength 0.7107
_diffrn_reflns_av_R_equivalents 0.062
_diffrn_reflns_limit_h_max 14
_diffrn_reflns_limit_h_min -15
_diffrn_reflns_limit_k_max 26
_diffrn_reflns_limit_k_min -25
_diffrn_reflns_limit_l_max 14
_diffrn_reflns_limit_l_min -14
_diffrn_reflns_number 3806
_diffrn_reflns_theta_full 27.50
_diffrn_reflns_theta_max 27.48
_exptl_absorpt_coefficient_mu 0.093
_exptl_absorpt_correction_T_max 0.991
_exptl_absorpt_correction_T_min 0.743
_exptl_absorpt_correction_type multi-scan
_exptl_absorpt_process_details
;
    Higashi, T. (1995). Program for Absorption Correction.
    Rigaku Corporation, Tokyo, Japan.
;
_exptl_crystal_colour colorless
_exptl_crystal_density_diffrn 1.327
_exptl_crystal_density_method 'not measured'
_exptl_crystal_description block
_exptl_crystal_F_000 680.00
_exptl_crystal_size_max 0.30
_exptl_crystal_size_mid 0.30
_exptl_crystal_size_min 0.10
_refine_diff_density_max 0.43
_refine_diff_density_min -0.42
_refine_ls_extinction_coef 76.8(1)
_refine_ls_extinction_method 'Larson (1970) Crystallographic Computing eq. 22'
_refine_ls_goodness_of_fit_ref 1.000
_refine_ls_hydrogen_treatment refall
_refine_ls_number_parameters 235
_refine_ls_number_reflns 3693
_refine_ls_R_factor_gt 0.0400
_refine_ls_shift/su_max 0.0000
_refine_ls_structure_factor_coef Fsqd
_refine_ls_weighting_details 'w = 1/[0.0001Fo^2^ + 0.7450\s^2^(Fo) + 0.2000]/(4Fo^2^)'
_refine_ls_weighting_scheme calc
_refine_ls_wR_factor_ref 0.0790
_reflns_number_gt 1774
_reflns_number_total 3806
_reflns_threshold_expression F^2^>2.0\s(F^2^)
_cod_data_source_file ol053144xsi20051228_044143.cif
_cod_data_source_block '_Nk051214_________________'
_cod_original_cell_volume 1617.9(5)
_cod_original_formula_sum 'C19 H17 N O4 '
_cod_database_code 1505881

loop_
_symmetry_equiv_pos_as_xyz
x,y,z
-x,-y,-z
-x+1/2,y+1/2,-z+1/2
x+1/2,-y+1/2,z+1/2

loop_
_atom_site_label
_atom_site_type_symbol
_atom_site_fract_x
_atom_site_fract_y
_atom_site_fract_z
_atom_site_U_iso_or_equiv
_atom_site_adp_type
_atom_site_occupancy
_atom_site_symmetry_multiplicity
_atom_site_calc_flag
O1 O 1.0605(2) 0.17147(7) 0.2452(2) 0.0693(5) Uani 1.00 1 d
O2 O 0.9456(2) 0.02951(6) 0.7082(2) 0.0645(5) Uani 1.00 1 d
O3 O 1.2029(2) 0.07083(6) 0.5771(2) 0.0590(4) Uani 1.00 1 d
O4 O 0.5984(2) 0.20865(6) 0.9762(2) 0.0527(4) Uani 1.00 1 d
N1 N 0.8753(2) 0.16225(6) 0.6852(2) 0.0337(4) Uani 1.00 1 d
C1 C 1.0686(2) 0.13617(8) 0.5438(2) 0.0369(5) Uani 1.00 1 d
C2 C 1.1537(2) 0.12388(9) 0.3504(3) 0.0473(6) Uani 1.00 1 d
C3 C 1.0245(3) 0.15901(9) 0.3763(3) 0.0448(6) Uani 1.00 1 d
C4 C 0.8381(2) 0.17654(8) 0.5938(2) 0.0372(5) Uani 1.00 1 d
C5 C 1.0602(3) 0.07277(9) 0.6223(3) 0.0428(5) Uani 1.00 1 d
C6 C 1.2060(3) 0.0127(1) 0.6500(4) 0.0795(9) Uani 1.00 1 d
C7 C 0.6729(2) 0.13775(9) 0.6829(3) 0.0412(5) Uani 1.00 1 d
C8 C 0.6178(3) 0.0773(1) 0.7751(3) 0.0514(6) Uani 1.00 1 d
C9 C 0.4668(3) 0.0428(1) 0.8546(3) 0.0712(8) Uani 1.00 1 d
C10 C 0.3739(3) 0.0677(1) 0.8387(3) 0.0783(8) Uani 1.00 1 d
C11 C 0.4296(3) 0.1276(1) 0.7445(4) 0.0750(8) Uani 1.00 1 d
C12 C 0.5799(3) 0.1631(1) 0.6660(3) 0.0555(6) Uani 1.00 1 d
C13 C 0.7518(2) 0.18304(8) 0.8722(3) 0.0367(5) Uani 1.00 1 d
C14 C 0.8005(2) 0.17286(8) 0.9567(3) 0.0361(5) Uani 1.00 1 d
C15 C 0.6886(3) 0.13153(9) 1.1194(3) 0.0546(7) Uani 1.00 1 d
C16 C 0.7225(3) 0.1247(1) 1.2082(3) 0.0740(9) Uani 1.00 1 d
C17 C 0.8665(4) 0.1595(1) 1.1375(4) 0.0769(9) Uani 1.00 1 d
C18 C 0.9761(3) 0.2019(1) 0.9790(4) 0.0711(8) Uani 1.00 1 d
C19 C 0.9442(3) 0.20853(9) 0.8876(3) 0.0533(6) Uani 1.00 1 d
H1 H 1.1411(2) 0.16880(8) 0.5222(2) 0.041(1) Uiso 1.00 1 c
H2 H 1.2782(2) 0.14207(9) 0.2398(3) 0.053(1) Uiso 1.00 1 c
H3 H 1.1585(2) 0.07746(9) 0.3301(3) 0.054(1) Uiso 1.00 1 c
H4 H 0.8159(2) 0.22295(8) 0.6036(2) 0.047(1) Uiso 1.00 1 c
H5 H 1.0916(3) 0.0110(1) 0.7916(4) 0.103(2) Uiso 1.00 1 c
H6 H 1.2170(3) -0.0266(1) 0.5948(4) 0.103(2) Uiso 1.00 1 c
H7 H 1.3115(3) 0.0157(1) 0.6115(4) 0.103(2) Uiso 1.00 1 c
H8 H 0.6839(3) 0.0595(1) 0.7838(3) 0.062(1) Uiso 1.00 1 c
H9 H 0.4269(3) 0.0013(1) 0.9200(3) 0.085(2) Uiso 1.00 1 c
H10 H 0.2717(3) 0.0436(1) 0.8919(3) 0.088(1) Uiso 1.00 1 c
H11 H 0.3651(3) 0.1448(1) 0.7333(4) 0.095(1) Uiso 1.00 1 c
H12 H 0.6181(3) 0.2048(1) 0.6019(3) 0.070(1) Uiso 1.00 1 c
H13 H 0.5875(3) 0.10785(9) 1.1695(3) 0.070(1) Uiso 1.00 1 c
H14 H 0.6457(3) 0.0958(1) 1.3194(3) 0.097(2) Uiso 1.00 1 c
H15 H 0.8908(4) 0.1543(1) 1.1978(4) 0.108(2) Uiso 1.00 1 c
H16 H 1.0754(3) 0.2264(1) 0.9307(4) 0.093(2) Uiso 1.00 1 c
H17 H 1.0201(3) 0.23795(9) 0.7776(3) 0.063(1) Uiso 1.00 1 c

loop_
_atom_site_aniso_label
_atom_site_aniso_U_11
_atom_site_aniso_U_22
_atom_site_aniso_U_33
_atom_site_aniso_U_12
_atom_site_aniso_U_13
_atom_site_aniso_U_23
O1 0.0637(9) 0.100(1) 0.0489(9) -0.0019(8) -0.0466(9) 0.0055(8)
O2 0.0625(9) 0.0457(8) 0.078(1) -0.0101(7) -0.055(1) 0.0168(8)
O3 0.0551(8) 0.0627(9) 0.068(1) 0.0058(7) -0.0519(8) 0.0052(7)
O4 0.0473(8) 0.0619(8) 0.0509(9) 0.0194(7) -0.0403(8) -0.0191(7)
N1 0.0326(8) 0.0358(8) 0.0341(9) 0.0020(6) -0.0274(8) -0.0020(7)
C1 0.0291(9) 0.040(1) 0.035(1) -0.0018(8) -0.0245(9) 0.0024(8)
C2 0.043(1) 0.050(1) 0.039(1) -0.0012(9) -0.031(1) 0.0014(9)
C3 0.047(1) 0.051(1) 0.041(1) -0.0081(9) -0.037(1) 0.0054(9)
C4 0.042(1) 0.036(1) 0.040(1) -0.0014(8) -0.035(1) 0.0023(8)
C5 0.037(1) 0.044(1) 0.036(1) 0.0070(9) -0.027(1) -0.0041(9)
C6 0.088(2) 0.082(2) 0.086(2) 0.021(1) -0.074(2) 0.004(1)
C7 0.038(1) 0.049(1) 0.036(1) 0.0023(9) -0.030(1) -0.0064(9)
C8 0.051(1) 0.056(1) 0.050(1) -0.013(1) -0.042(1) 0.005(1)
C9 0.071(1) 0.080(2) 0.060(2) -0.031(1) -0.053(1) 0.015(1)
C10 0.050(1) 0.109(2) 0.060(2) -0.018(1) -0.041(1) -0.005(1)
C11 0.053(1) 0.108(2) 0.076(2) 0.013(1) -0.055(1) -0.022(2)
C12 0.049(1) 0.068(1) 0.058(1) 0.006(1) -0.045(1) -0.007(1)
C13 0.036(1) 0.0316(9) 0.040(1) 0.0009(8) -0.030(1) -0.0030(8)
C14 0.038(1) 0.035(1) 0.036(1) 0.0031(8) -0.030(1) -0.0047(8)
C15 0.066(1) 0.049(1) 0.060(1) -0.007(1) -0.054(1) 0.007(1)
C16 0.096(2) 0.075(2) 0.073(2) -0.008(1) -0.073(2) 0.016(1)
C17 0.090(2) 0.100(2) 0.081(2) 0.013(2) -0.078(2) -0.009(2)
C18 0.062(1) 0.099(2) 0.071(2) -0.001(1) -0.058(2) -0.011(1)
C19 0.048(1) 0.066(1) 0.044(1) -0.009(1) -0.037(1) 0.004(1)

loop_
_atom_type_symbol
_atom_type_description
_atom_type_scat_dispersion_real
_atom_type_scat_dispersion_imag
_atom_type_scat_source
C C 0.006 0.003
;
International Tables for Crystallography
(1992, Vol. C, Tables 4.2.6.8 and 6.1.1.4)
;
H H 0.000 0.000
;
International Tables for Crystallography
(1992, Vol. C, Table 6.1.1.4)
;
O O 0.017 0.010
;
International Tables for Crystallography
(1992, Vol. C, Tables 4.2.6.8 and 6.1.1.4)
;
N N 0.011 0.006
;
International Tables for Crystallography
(1992, Vol. C, Tables 4.2.6.8 and 6.1.1.4)
;

loop_
_geom_angle_atom_site_label_1
_geom_angle_atom_site_label_2
_geom_angle_atom_site_label_3
_geom_angle
_geom_angle_publ_flag
C5 O3 C6 115.314 yes
C1 N1 C4 114.128 yes
C1 N1 C13 125.168 yes
C4 N1 C13 119.712 yes
N1 C1 C2 104.529 yes
N1 C1 C5 111.084 yes
C2 C1 C5 111.718 yes
N1 C1 H1 109.8 no
C2 C1 H1 110.0 no
C5 C1 H1 109.7 no
C1 C2 C3 105.723 yes
C1 C2 H2 110.3 no
C3 C2 H2 110.1 no
C1 C2 H3 110.4 no
C3 C2 H3 110.9 no
H2 C2 H3 109.5 no
O1 C3 C2 125.810 yes
O1 C3 C4 123.866 yes
C2 C3 C4 110.321 yes
N1 C4 C3 103.131 yes
N1 C4 C7 114.459 yes
C3 C4 C7 111.675 yes
N1 C4 H4 109.2 no
C3 C4 H4 108.7 no
C7 C4 H4 109.4 no
O2 C5 O3 124.288 yes
O2 C5 C1 125.111 yes
O3 C5 C1 110.574 yes
O3 C6 H5 109.4 no
O3 C6 H6 109.6 no
H5 C6 H6 109.5 no
O3 C6 H7 109.4 no
H5 C6 H7 109.5 no
H6 C6 H7 109.5 no
C4 C7 C8 121.293 yes
C4 C7 C12 119.154 yes
C8 C7 C12 119.532 yes
C7 C8 C9 120.089 yes
C7 C8 H8 119.4 no
C9 C8 H8 120.5 no
C8 C9 C10 120.685 yes
C8 C9 H9 120.6 no
C10 C9 H9 118.8 no
C9 C10 C11 119.582 yes
C9 C10 H10 120.3 no
C11 C10 H10 120.1 no
C10 C11 C12 120.202 yes
C10 C11 H11 119.6 no
C12 C11 H11 120.2 no
C7 C12 C11 119.894 yes
C7 C12 H12 119.7 no
C11 C12 H12 120.4 no
O4 C13 N1 121.335 yes
O4 C13 C14 119.841 yes
N1 C13 C14 118.801 yes
C13 C14 C15 119.295 yes
C13 C14 C19 121.639 yes
C15 C14 C19 118.794 yes
C14 C15 C16 120.513 yes
C14 C15 H13 119.0 no
C16 C15 H13 120.5 no
C15 C16 C17 120.421 yes
C15 C16 H14 120.1 no
C17 C16 H14 119.4 no
C16 C17 C18 119.757 yes
C16 C17 H15 120.4 no
C18 C17 H15 119.9 no
C17 C18 C19 120.154 yes
C17 C18 H16 119.7 no
C19 C18 H16 120.1 no
C14 C19 C18 120.333 yes
C14 C19 H17 119.3 no
C18 C19 H17 120.3 no

loop_
_geom_bond_atom_site_label_1
_geom_bond_atom_site_label_2
_geom_bond_distance
_geom_bond_publ_flag
O1 C3 1.205 yes
O2 C5 1.193 yes
O3 C5 1.333 yes
O3 C6 1.454 yes
O4 C13 1.234 yes
N1 C1 1.481 yes
N1 C4 1.464 yes
N1 C13 1.343 yes
C1 C2 1.529 yes
C1 C5 1.514 yes
C1 H1 0.95 no
C2 C3 1.502 yes
C2 H2 0.95 no
C2 H3 0.95 no
C3 C4 1.514 yes
C4 C7 1.520 yes
C4 H4 0.95 no
C6 H5 0.95 no
C6 H6 0.95 no
C6 H7 0.95 no
C7 C8 1.375 yes
C7 C12 1.379 yes
C8 C9 1.388 yes
C8 H8 0.95 no
C9 C10 1.366 yes
C9 H9 0.95 no
C10 C11 1.374 yes
C10 H10 0.95 no
C11 C12 1.396 yes
C11 H11 0.95 no
C12 H12 0.95 no
C13 C14 1.501 yes
C14 C15 1.378 yes
C14 C19 1.381 yes
C15 C16 1.379 yes
C15 H13 0.95 no
C16 C17 1.367 yes
C16 H14 0.95 no
C17 C18 1.369 yes
C17 H15 0.95 no
C18 C19 1.386 yes
C18 H16 0.95 no
C19 H17 0.95 no

loop_
_geom_contact_atom_site_label_1
_geom_contact_atom_site_label_2
_geom_contact_site_symmetry_2
_geom_contact_distance
_geom_contact_publ_flag
O1 N1 . 3.491 yes
O1 C1 . 3.575 yes
O1 C2 . 2.414 yes
O1 C3 . 1.205 yes
O1 C4 . 2.404 yes
O1 C7 . 3.065 yes
O1 C10 1_654 3.426 yes
O1 C11 1_654 3.471 yes
O1 C12 . 3.386 yes
O1 C12 4_554 3.398 yes
O1 C17 1_554 3.426 yes
O1 H2 . 2.64 no
O1 H3 . 2.79 no
O1 H4 . 2.64 no
O1 H4 4_554 2.91 no
O1 H10 1_654 3.57 no
O1 H12 . 3.19 no
O1 H12 4_554 2.74 no
O1 H15 1_554 2.53 no
O2 O3 . 2.234 yes
O2 N1 . 2.870 yes
O2 C1 . 2.406 yes
O2 C2 . 3.162 yes
O2 C2 2_756 3.557 yes
O2 C5 . 1.193 yes
O2 C6 . 2.648 yes
O2 C8 . 3.491 yes
O2 C9 2_657 3.387 yes
O2 C13 . 3.368 yes
O2 C14 . 3.370 yes
O2 C15 . 3.507 yes
O2 H1 . 3.12 no
O2 H3 . 2.87 no
O2 H3 2_756 2.70 no
O2 H5 . 2.62 no
O2 H6 . 2.60 no
O2 H7 . 3.58 no
O2 H8 . 2.57 no
O2 H9 2_657 2.76 no
O2 H10 2_657 3.25 no
O2 H13 . 3.46 no
O3 N1 . 3.541 yes
O3 C1 . 2.342 yes
O3 C2 . 3.279 yes
O3 C5 . 1.333 yes
O3 C6 . 1.454 yes
O3 C14 . 3.517 yes
O3 C19 . 3.464 yes
O3 H1 . 2.36 no
O3 H2 . 3.48 no
O3 H3 . 3.28 no
O3 H5 . 1.98 no
O3 H6 . 1.99 no
O3 H7 . 1.98 no
O3 H13 1_654 2.95 no
O3 H14 1_654 3.44 no
O4 N1 . 2.248 yes
O4 N1 4_455 3.035 yes
O4 C1 4_455 3.157 yes
O4 C2 1_456 3.560 yes
O4 C2 4_455 3.500 yes
O4 C3 4_455 3.288 yes
O4 C4 . 2.723 yes
O4 C4 4_455 3.176 yes
O4 C7 . 3.039 yes
O4 C8 . 3.382 yes
O4 C13 . 1.234 yes
O4 C13 4_455 3.462 yes
O4 C14 . 2.370 yes
O4 C15 . 3.028 yes
O4 C19 . 3.395 yes
O4 H1 4_455 2.65 no
O4 H2 1_456 2.62 no
O4 H2 4_455 3.39 no
O4 H4 . 2.65 no
O4 H4 4_455 2.74 no
O4 H8 . 3.35 no
O4 H13 . 2.92 no
O4 H17 . 3.54 no
O4 H17 4_455 2.95 no
N1 C1 . 1.481 yes
N1 C2 . 2.381 yes
N1 C3 . 2.333 yes
N1 C4 . 1.464 yes
N1 C5 . 2.470 yes
N1 C7 . 2.509 yes
N1 C8 . 2.898 yes
N1 C13 . 1.343 yes
N1 C14 . 2.449 yes
N1 C15 . 3.470 yes
N1 C19 . 3.174 yes
N1 H1 . 2.01 no
N1 H2 . 3.09 no
N1 H3 . 2.92 no
N1 H4 . 1.99 no
N1 H8 . 2.57 no
N1 H13 . 3.58 no
N1 H17 . 3.08 no
C1 C2 . 1.529 yes
C1 C3 . 2.417 yes
C1 C4 . 2.472 yes
C1 C5 . 1.514 yes
C1 C7 . 3.595 yes
C1 C13 . 2.508 yes
C1 C14 . 2.925 yes
C1 C19 . 3.210 yes
C1 H1 . 0.95 no
C1 H2 . 2.06 no
C1 H3 . 2.06 no
C1 H4 . 3.06 no
C1 H8 . 3.27 no
C1 H17 . 3.03 no
C2 C3 . 1.502 yes
C2 C4 . 2.475 yes
C2 C5 . 2.518 yes
C2 C7 . 3.507 yes
C2 H1 . 2.06 no
C2 H2 . 0.95 no
C2 H3 . 0.95 no
C2 H4 . 3.12 no
C2 H4 4_554 3.50 no
C2 H8 . 3.57 no
C3 C4 . 1.514 yes
C3 C7 . 2.510 yes
C3 C8 . 3.349 yes
C3 C12 . 3.292 yes
C3 H1 . 2.94 no
C3 H2 . 2.04 no
C3 H3 . 2.04 no
C3 H4 . 2.03 no
C3 H4 4_554 3.14 no
C3 H8 . 3.39 no
C3 H12 . 3.31 no
C3 H12 4_554 3.59 no
C3 H15 1_554 3.49 no
C4 C7 . 1.520 yes
C4 C8 . 2.524 yes
C4 C12 . 2.501 yes
C4 C13 . 2.428 yes
C4 H1 . 3.03 no
C4 H2 . 3.18 no
C4 H3 . 3.01 no
C4 H4 . 0.95 no
C4 H8 . 2.67 no
C4 H12 . 2.64 no
C5 C6 . 2.356 yes
C5 C13 . 3.102 yes
C5 C14 . 3.007 yes
C5 C15 . 3.532 yes
C5 C19 . 3.423 yes
C5 H1 . 2.04 no
C5 H2 . 3.06 no
C5 H3 . 2.49 no
C5 H5 . 2.58 no
C5 H6 . 2.58 no
C5 H7 . 3.15 no
C5 H8 . 3.23 no
C6 H5 . 0.95 no
C6 H6 . 0.95 no
C6 H7 . 0.95 no
C6 H10 1_655 3.50 no
C6 H10 2_657 3.59 no
C6 H14 1_654 3.55 no
C6 H14 2_757 3.01 no
C6 H15 2_757 3.51 no
C7 C8 . 1.375 yes
C7 C9 . 2.393 yes
C7 C10 . 2.774 yes
C7 C11 . 2.402 yes
C7 C12 . 1.379 yes
C7 C13 . 3.130 yes
C7 H4 . 2.04 no
C7 H6 2_756 3.17 no
C7 H8 . 2.02 no
C7 H9 . 3.25 no
C7 H11 . 3.26 no
C7 H12 . 2.02 no
C8 C9 . 1.388 yes
C8 C10 . 2.393 yes
C8 C11 . 2.753 yes
C8 C12 . 2.379 yes
C8 C13 . 3.356 yes
C8 H2 1_456 3.38 no
C8 H4 . 3.24 no
C8 H6 2_756 3.05 no
C8 H8 . 0.95 no
C8 H9 . 2.04 no
C8 H9 2_657 3.46 no
C8 H10 . 3.25 no
C8 H12 . 3.24 no
C9 C10 . 1.366 yes
C9 C11 . 2.368 yes
C9 C12 . 2.750 yes
C9 H2 1_456 3.51 no
C9 H3 1_456 3.34 no
C9 H6 2_756 3.05 no
C9 H8 . 2.04 no
C9 H8 2_657 3.53 no
C9 H9 . 0.95 no
C9 H10 . 2.02 no
C9 H11 . 3.22 no
C9 H13 2_657 3.15 no
C10 C11 . 1.374 yes
C10 C12 . 2.401 yes
C10 H6 2_756 3.15 no
C10 H7 1_455 3.41 no
C10 H7 2_756 3.47 no
C10 H8 . 3.25 no
C10 H9 . 2.00 no
C10 H10 . 0.95 no
C10 H11 . 2.02 no
C10 H12 . 3.26 no
C10 H13 2_657 3.54 no
C11 C12 . 1.396 yes
C11 H6 2_756 3.24 no
C11 H7 1_455 3.60 no
C11 H9 . 3.22 no
C11 H10 . 2.02 no
C11 H11 . 0.95 no
C11 H12 . 2.05 no
C11 H14 1_554 3.22 no
C11 H16 1_455 3.45 no
C12 H4 . 2.60 no
C12 H6 2_756 3.25 no
C12 H8 . 3.23 no
C12 H10 . 3.26 no
C12 H11 . 2.05 no
C12 H12 . 0.95 no
C12 H15 1_554 3.20 no
C12 H16 4_454 3.53 no
C13 C14 . 1.501 yes
C13 C15 . 2.485 yes
C13 C19 . 2.517 yes
C13 H1 . 2.76 no
C13 H1 4_455 3.14 no
C13 H2 1_456 3.46 no
C13 H4 . 2.62 no
C13 H8 . 3.03 no
C13 H13 . 2.62 no
C13 H17 . 2.67 no
C13 H17 4_455 3.29 no
C14 C15 . 1.378 yes
C14 C16 . 2.394 yes
C14 C17 . 2.771 yes
C14 C18 . 2.400 yes
C14 C19 . 1.381 yes
C14 H1 . 2.91 no
C14 H1 4_455 3.46 no
C14 H13 . 2.02 no
C14 H14 . 3.25 no
C14 H16 . 3.26 no
C14 H17 . 2.02 no
C14 H17 4_455 2.82 no
C15 C16 . 1.379 yes
C15 C17 . 2.383 yes
C15 C18 . 2.745 yes
C15 C19 . 2.375 yes
C15 H9 2_657 3.20 no
C15 H10 2_657 3.53 no
C15 H13 . 0.95 no
C15 H14 . 2.03 no
C15 H15 . 3.24 no
C15 H17 . 3.23 no
C15 H17 4_455 2.88 no
C16 C17 . 1.367 yes
C16 C18 . 2.367 yes
C16 C19 . 2.744 yes
C16 H5 2_757 3.53 no
C16 H6 2_757 3.49 no
C16 H7 2_757 3.32 no
C16 H10 2_657 3.55 no
C16 H11 1_556 3.59 no
C16 H13 . 2.03 no
C16 H14 . 0.95 no
C16 H15 . 2.02 no
C16 H16 . 3.22 no
C16 H16 4_455 3.35 no
C16 H17 4_455 3.32 no
C17 C18 . 1.369 yes
C17 C19 . 2.388 yes
C17 H6 2_757 3.54 no
C17 H11 1_655 3.53 no
C17 H12 1_556 3.50 no
C17 H13 . 3.24 no
C17 H14 . 2.01 no
C17 H15 . 0.95 no
C17 H16 . 2.02 no
C17 H16 4_455 3.12 no
C17 H17 . 3.25 no
C18 C19 . 1.386 yes
C18 H11 1_655 3.13 no
C18 H12 4_555 3.51 no
C18 H14 . 3.22 no
C18 H15 . 2.02 no
C18 H16 . 0.95 no
C18 H16 4_455 3.40 no
C18 H17 . 2.04 no
C18 H17 4_455 3.58 no
C19 H1 . 2.77 no
C19 H1 4_455 3.55 no
C19 H13 . 3.23 no
C19 H15 . 3.25 no
C19 H16 . 2.04 no
C19 H17 . 0.95 no
C19 H17 4_455 3.19 no
